data_7012606
loop_
_publ_author_name
'Bickley, Jamie F.'
'Bonar-Law, Richard'
'Lawson, Gavin T.'
'Richards, Philip I.'
'Rivals, Frederic'
'Steiner, Alexander'
'Zacchini, Stefano'

_publ_section_title
;
 Supramolecular variations on a molecular theme: the structural
 diversity of phosphazenes (RNH)6P3N3 in the solid state
;
_journal_issue 7
_journal_name_full 'Dalton Transactions'
_journal_page_first 1235
_journal_paper_doi 10.1039/b212308h
_journal_year 2003
_chemical_formula_sum 'C6 H24 N9 P3'
_chemical_formula_weight 315.25
_chemical_name_systematic
; 
? 
;
_space_group_IT_number 146
_symmetry_cell_setting rhombohedral
_symmetry_space_group_name_Hall 'R 3'
_symmetry_space_group_name_H-M 'R 3 :H'
_atom_sites_solution_hydrogens geom
_atom_sites_solution_primary direct
_atom_sites_solution_secondary difmap
_audit_creation_method SHELXL-97
_cell_angle_alpha 90.00
_cell_angle_beta 90.00
_cell_angle_gamma 120.00
_cell_formula_units_Z 6
_cell_length_a 7.0898(10)
_cell_length_b 7.0898(10)
_cell_length_c 51.178(10)
_cell_measurement_temperature 200(2)
_cell_volume 2227.8(6)
_computing_structure_refinement 'SHELXL-97 (Sheldrick, 1997)'
_computing_structure_solution 'SHELXS-97 (Sheldrick, 1990)'
_diffrn_ambient_temperature 200(2)
_diffrn_measured_fraction_theta_full 0.982
_diffrn_measured_fraction_theta_max 0.982
_diffrn_measurement_device_type 'Stoe IPDS'
_diffrn_radiation_monochromator graphite
_diffrn_radiation_source 'fine-focus sealed tube'
_diffrn_radiation_type MoK\a
_diffrn_radiation_wavelength 0.71073
_diffrn_reflns_av_R_equivalents 0.1403
_diffrn_reflns_av_sigmaI/netI 0.0845
_diffrn_reflns_limit_h_max 8
_diffrn_reflns_limit_h_min -8
_diffrn_reflns_limit_k_max 7
_diffrn_reflns_limit_k_min -7
_diffrn_reflns_limit_l_max 57
_diffrn_reflns_limit_l_min -57
_diffrn_reflns_number 4515
_diffrn_reflns_theta_full 24.02
_diffrn_reflns_theta_max 24.02
_diffrn_reflns_theta_min 3.34
_exptl_absorpt_coefficient_mu 0.401
_exptl_absorpt_correction_type 'not applied'
_exptl_crystal_colour colourless
_exptl_crystal_density_diffrn 1.410
_exptl_crystal_density_method 'not measured'
_exptl_crystal_description plate
_exptl_crystal_F_000 1008
_exptl_crystal_size_max 0.50
_exptl_crystal_size_mid 0.50
_exptl_crystal_size_min 0.15
_refine_diff_density_max 0.784
_refine_diff_density_min -0.753
_refine_diff_density_rms 0.116
_refine_ls_abs_structure_details 'Flack H D (1983), Acta Cryst. A39, 876-881'
_refine_ls_abs_structure_Flack 0.7(5)
_refine_ls_extinction_coef 0.058(11)
_refine_ls_extinction_expression Fc^*^=kFc[1+0.001xFc^2^\l^3^/sin(2\q)]^-1/4^
_refine_ls_extinction_method SHELXL
_refine_ls_goodness_of_fit_ref 0.998
_refine_ls_hydrogen_treatment mixed
_refine_ls_matrix_type full
_refine_ls_number_parameters 128
_refine_ls_number_reflns 1527
_refine_ls_number_restraints 145
_refine_ls_restrained_S_all 0.976
_refine_ls_R_factor_all 0.1086
_refine_ls_R_factor_gt 0.0989
_refine_ls_shift/su_max 0.002
_refine_ls_shift/su_mean 0.000
_refine_ls_structure_factor_coef Fsqd
_refine_ls_weighting_details 'calc w=1/[\s^2^(Fo^2^)+(0.1885P)^2^+9.5142P] where P=(Fo^2^+2Fc^2^)/3'
_refine_ls_weighting_scheme calc
_refine_ls_wR_factor_gt 0.2467
_refine_ls_wR_factor_ref 0.2657
_reflns_number_gt 1298
_reflns_number_total 1527
_reflns_threshold_expression >2sigma(I)
_cod_data_source_file b212308h.txt
_cod_data_source_block P12
_cod_depositor_comments
;
The following automatic conversions were performed:
'_symmetry_cell_setting' value 'Rhombohedral' changed to 'rhombohedral'
according to '/home/saulius/struct/CIF-dictionaries/cif_core.dic'
dictionary named 'cif_core.dic' version 2.4.1 from 2010-06-29.

Automatic conversion script
Id: cif_fix_enum 1527 2010-12-29 10:47:43Z saulius 
;
_cod_original_sg_symbol_H-M R3
_cod_database_code 7012606

loop_
_symmetry_equiv_pos_as_xyz
'x, y, z'
'-y, x-y, z'
'-x+y, -x, z'
'x+2/3, y+1/3, z+1/3'
'-y+2/3, x-y+1/3, z+1/3'
'-x+y+2/3, -x+1/3, z+1/3'
'x+1/3, y+2/3, z+2/3'
'-y+1/3, x-y+2/3, z+2/3'
'-x+y+1/3, -x+2/3, z+2/3'

loop_
_atom_site_label
_atom_site_type_symbol
_atom_site_fract_x
_atom_site_fract_y
_atom_site_fract_z
_atom_site_U_iso_or_equiv
_atom_site_adp_type
_atom_site_occupancy
_atom_site_symmetry_multiplicity
_atom_site_calc_flag
_atom_site_refinement_flags
_atom_site_disorder_assembly
_atom_site_disorder_group
P1 P 0.4354(3) 0.1020(3) 0.03720(7) 0.0404(7) Uani 1 1 d DU . .
N1 N 0.4544(9) 0.3335(12) 0.0370(2) 0.071(3) Uani 1 1 d DU . .
N10 N 0.2824(17) -0.0477(15) 0.06112(15) 0.090(4) Uani 1 1 d DU . .
H10 H 0.1591 -0.1661 0.0572 0.108 Uiso 1 1 calc R . .
C11 C 0.3364(16) 0.0015(17) 0.0878(2) 0.078(3) Uani 1 1 d DU . .
H11A H 0.2148 -0.1028 0.0987 0.117 Uiso 1 1 calc R . .
H11B H 0.3650 0.1493 0.0914 0.117 Uiso 1 1 calc R . .
H11C H 0.4667 -0.0077 0.0918 0.117 Uiso 1 1 calc R . .
N20 N 0.2792(17) -0.0464(16) 0.01333(16) 0.091(4) Uani 1 1 d DU . .
H20 H 0.1531 -0.1609 0.0173 0.110 Uiso 1 1 calc R . .
C21 C 0.3380(18) 0.0010(19) -0.0146(2) 0.084(4) Uani 1 1 d DU . .
H21A H 0.2149 -0.1010 -0.0254 0.126 Uiso 1 1 calc R . .
H21B H 0.4648 -0.0150 -0.0184 0.126 Uiso 1 1 calc R . .
H21C H 0.3731 0.1504 -0.0185 0.126 Uiso 1 1 calc R . .
P11 P 0.1001(16) 0.0004(16) -0.13177(15) 0.0689(19) Uiso 0.33 1 d PDU A -1
N11 N 0.115(4) -0.219(3) -0.1349(5) 0.072(6) Uiso 0.33 1 d PDU A -1
N110 N -0.073(3) -0.054(4) -0.1078(3) 0.061(7) Uiso 0.33 1 d PDU A -1
H110 H -0.2120 -0.1283 -0.1119 0.073 Uiso 0.33 1 calc PR A -1
C111 C -0.022(12) 0.007(16) -0.0813(4) 0.073(9) Uiso 0.33 1 d PDU A -1
H11D H -0.1559 -0.0589 -0.0710 0.110 Uiso 0.33 1 calc PR A -1
H11E H 0.0516 0.1657 -0.0798 0.110 Uiso 0.33 1 calc PR A -1
H11F H 0.0749 -0.0446 -0.0748 0.110 Uiso 0.33 1 calc PR A -1
N120 N -0.068(4) -0.029(6) -0.1557(3) 0.074(8) Uiso 0.33 1 d PDU A -1
H120 H -0.1948 -0.0432 -0.1514 0.089 Uiso 0.33 1 calc PR A -1
C121 C -0.022(11) -0.034(10) -0.1838(3) 0.068(9) Uiso 0.33 1 d PDU A -1
H12A H -0.1438 -0.0453 -0.1942 0.102 Uiso 0.33 1 calc PR A -1
H12B H -0.0036 -0.1592 -0.1874 0.102 Uiso 0.33 1 calc PR A -1
H12C H 0.1116 0.1007 -0.1885 0.102 Uiso 0.33 1 calc PR A -1
P12 P 0.3369(17) -0.2240(14) -0.12926(16) 0.0662(19) Uiso 0.33 1 d PDU A -1
N12 N 0.561(4) 0.005(4) -0.1275(5) 0.089(8) Uiso 0.33 1 d PDU A -1
N130 N 0.369(6) -0.364(5) -0.1058(3) 0.075(8) Uiso 0.33 1 d PDU A -1
H130 H 0.3863 -0.4745 -0.1101 0.090 Uiso 0.33 1 calc PR A -1
C131 C 0.371(9) -0.316(12) -0.0789(3) 0.070(10) Uiso 0.33 1 d PDU A -1
H13A H 0.4184 -0.4016 -0.0686 0.105 Uiso 0.33 1 calc PR A -1
H13B H 0.2236 -0.3529 -0.0734 0.105 Uiso 0.33 1 calc PR A -1
H13C H 0.4710 -0.1605 -0.0759 0.105 Uiso 0.33 1 calc PR A -1
N140 N 0.376(6) -0.355(5) -0.1531(3) 0.077(9) Uiso 0.33 1 d PDU A -1
H140 H 0.4463 -0.4234 -0.1489 0.092 Uiso 0.33 1 calc PR A -1
C141 C 0.307(10) -0.374(7) -0.1807(3) 0.067(9) Uiso 0.33 1 d PDU A -1
H14A H 0.3664 -0.4504 -0.1907 0.100 Uiso 0.33 1 calc PR A -1
H14B H 0.3613 -0.2280 -0.1881 0.100 Uiso 0.33 1 calc PR A -1
H14C H 0.1475 -0.4557 -0.1818 0.100 Uiso 0.33 1 calc PR A -1
P13 P 0.5615(16) 0.2387(15) -0.12739(15) 0.0675(19) Uiso 0.33 1 d PDU A -1
N13 N 0.328(3) 0.226(5) -0.1273(6) 0.092(7) Uiso 0.33 1 d PDU A -1
N150 N 0.691(5) 0.401(3) -0.1030(3) 0.067(7) Uiso 0.33 1 d PDU A -1
H150 H 0.7971 0.5337 -0.1067 0.080 Uiso 0.33 1 calc PR A -1
C151 C 0.645(12) 0.344(13) -0.0763(3) 0.073(11) Uiso 0.33 1 d PDU A -1
H15A H 0.7424 0.4685 -0.0654 0.110 Uiso 0.33 1 calc PR A -1
H15B H 0.6668 0.2208 -0.0725 0.110 Uiso 0.33 1 calc PR A -1
H15C H 0.4934 0.3026 -0.0726 0.110 Uiso 0.33 1 calc PR A -1
N160 N 0.690(4) 0.407(3) -0.1511(3) 0.059(6) Uiso 0.33 1 d PDU A -1
H160 H 0.7611 0.5459 -0.1469 0.070 Uiso 0.33 1 calc PR A -1
C161 C 0.703(10) 0.358(12) -0.1789(4) 0.082(11) Uiso 0.33 1 d PDU A -1
H16A H 0.7848 0.4943 -0.1887 0.123 Uiso 0.33 1 calc PR A -1
H16B H 0.5556 0.2738 -0.1861 0.123 Uiso 0.33 1 calc PR A -1
H16C H 0.7769 0.2728 -0.1804 0.123 Uiso 0.33 1 calc PR A -1

loop_
_atom_site_aniso_label
_atom_site_aniso_U_11
_atom_site_aniso_U_22
_atom_site_aniso_U_33
_atom_site_aniso_U_23
_atom_site_aniso_U_13
_atom_site_aniso_U_12
P1 0.0173(9) 0.0169(9) 0.0692(12) -0.0007(7) 0.0004(7) -0.0049(6)
N1 0.021(4) 0.028(4) 0.170(9) 0.002(3) 0.002(3) 0.018(3)
N10 0.061(5) 0.042(4) 0.073(5) 0.010(6) 0.010(6) -0.045(4)
C11 0.056(6) 0.063(6) 0.083(7) 0.009(5) 0.012(5) 0.006(4)
N20 0.054(5) 0.048(4) 0.077(6) -0.002(6) -0.012(6) -0.045(4)
C21 0.072(7) 0.080(8) 0.075(8) -0.015(5) -0.004(5) 0.020(5)

loop_
_atom_type_symbol
_atom_type_description
_atom_type_scat_dispersion_real
_atom_type_scat_dispersion_imag
_atom_type_scat_source
C C 0.0033 0.0016 'International Tables Vol C Tables 4.2.6.8 and 6.1.1.4'
H H 0.0000 0.0000 'International Tables Vol C Tables 4.2.6.8 and 6.1.1.4'
N N 0.0061 0.0033 'International Tables Vol C Tables 4.2.6.8 and 6.1.1.4'
P P 0.1023 0.0942 'International Tables Vol C Tables 4.2.6.8 and 6.1.1.4'

loop_
_geom_angle_atom_site_label_1
_geom_angle_atom_site_label_2
_geom_angle_atom_site_label_3
_geom_angle
_geom_angle_site_symmetry_1
_geom_angle_site_symmetry_3
_geom_angle_publ_flag
N1 P1 N1 111.6(3) 2_655 . ?
N1 P1 N10 112.7(7) 2_655 . ?
N1 P1 N10 111.5(7) . . ?
N1 P1 N20 113.0(7) 2_655 . ?
N1 P1 N20 110.1(7) . . ?
N10 P1 N20 97.3(3) . . ?
P1 N1 P1 128.4(3) 3_665 . ?
C11 N10 P1 123.7(6) . . ?
C21 N20 P1 123.6(6) . . ?
N11 P11 N13 116.8(13) . . ?
N11 P11 N110 104.4(13) . . ?
N13 P11 N110 112.7(13) . . ?
N11 P11 N120 101.3(14) . . ?
N13 P11 N120 121.9(16) . . ?
N110 P11 N120 96.7(10) . . ?
P11 N11 P12 122.5(15) . . ?
C111 N110 P11 127(3) . . ?
C121 N120 P11 125(3) . . ?
N12 P12 N11 117.8(14) . . ?
N12 P12 N140 104.8(15) . . ?
N11 P12 N140 108.8(13) . . ?
N12 P12 N130 101.7(15) . . ?
N11 P12 N130 125.0(15) . . ?
N140 P12 N130 95.1(10) . . ?
P12 N12 P13 121.2(19) . . ?
C131 N130 P12 123(3) . . ?
C141 N140 P12 128(3) . . ?
N13 P13 N160 102.9(14) . . ?
N13 P13 N150 103.7(14) . . ?
N160 P13 N150 98.1(10) . . ?
N13 P13 N12 117.2(13) . . ?
N160 P13 N12 117.0(13) . . ?
N150 P13 N12 115.3(13) . . ?
P13 N13 P11 122.8(18) . . ?
C151 N150 P13 124(3) . . ?
C161 N160 P13 129(3) . . ?

loop_
_geom_bond_atom_site_label_1
_geom_bond_atom_site_label_2
_geom_bond_distance
_geom_bond_site_symmetry_2
_geom_bond_publ_flag
P1 N1 1.576(8) 2_655 ?
P1 N1 1.578(8) . ?
P1 N10 1.628(7) . ?
P1 N20 1.631(7) . ?
N1 P1 1.576(8) 3_665 ?
N10 C11 1.414(15) . ?
N20 C21 1.481(15) . ?
P11 N11 1.615(17) . ?
P11 N13 1.62(3) . ?
P11 N110 1.637(14) . ?
P11 N120 1.648(15) . ?
N11 P12 1.62(2) . ?
N110 C111 1.41(2) . ?
N120 C121 1.48(2) . ?
P12 N12 1.610(17) . ?
P12 N140 1.638(16) . ?
P12 N130 1.646(15) . ?
N12 P13 1.65(3) . ?
N130 C131 1.42(2) . ?
N140 C141 1.48(2) . ?
P13 N13 1.613(17) . ?
P13 N160 1.626(15) . ?
P13 N150 1.636(15) . ?
N150 C151 1.42(2) . ?
N160 C161 1.48(2) . ?

loop_
_geom_hbond_atom_site_label_D
_geom_hbond_atom_site_label_H
_geom_hbond_atom_site_label_A
_geom_hbond_distance_DH
_geom_hbond_distance_HA
_geom_hbond_distance_DA
_geom_hbond_angle_DHA
_geom_hbond_site_symmetry_A
N10 H10 N1 0.88 2.27 3.125(10) 165.5 3
N20 H20 N1 0.88 2.25 3.111(10) 164.6 3
